data_4073821
loop_
_publ_author_name
'Del Zotto, Alessandro'
'Baratta, Walter'
'Ballico, Maurizio'
'Herdtweck, Eberhardt'
'Rigo, Pierluigi'

_publ_section_title
;
 [RuCl2(PPh3)(PNN&#x2018;)] Complexes as Efficient Catalysts in Transfer
 Hydrogenation of Ketones
;
_journal_issue 23
_journal_name_full Organometallics
_journal_page_first 5636
_journal_paper_doi 10.1021/om700647k
_journal_volume 26
_journal_year 2007
_chemical_formula_sum 'C46 H44 Cl8 N2 P2 Ru'
_chemical_formula_weight 1071.44
_chemical_name_systematic
;
 ?
;
_space_group_IT_number 15
_symmetry_space_group_name_Hall '-C 2yc'
_symmetry_space_group_name_H-M 'C 1 2/c 1'
_atom_sites_solution_hydrogens geom
_atom_sites_solution_primary direct
_atom_sites_solution_secondary difmap
_audit_creation_method SHELXL-97
_cell_angle_alpha 90.00
_cell_angle_beta 90.938(2)
_cell_angle_gamma 90.00
_cell_formula_units_Z 8
_cell_length_a 37.2956(10)
_cell_length_b 9.9079(3)
_cell_length_c 24.8352(5)
_cell_measurement_temperature 153(2)
_cell_volume 9175.9(4)
_computing_structure_refinement 'SHELXL-97 (Sheldrick, 1997)'
_diffrn_ambient_temperature 153(2)
_diffrn_measured_fraction_theta_full 0.994
_diffrn_measured_fraction_theta_max 0.994
_diffrn_radiation_monochromator graphite
_diffrn_radiation_source 'fine-focus sealed tube'
_diffrn_radiation_type MoK\a
_diffrn_radiation_wavelength 0.71073
_diffrn_reflns_av_R_equivalents 0.0418
_diffrn_reflns_av_sigmaI/netI 0.0240
_diffrn_reflns_limit_h_max 44
_diffrn_reflns_limit_h_min -44
_diffrn_reflns_limit_k_max 11
_diffrn_reflns_limit_k_min -11
_diffrn_reflns_limit_l_max 29
_diffrn_reflns_limit_l_min -29
_diffrn_reflns_number 83480
_diffrn_reflns_theta_full 25.44
_diffrn_reflns_theta_max 25.44
_diffrn_reflns_theta_min 2.75
_exptl_absorpt_coefficient_mu 0.914
_exptl_absorpt_correction_T_max 0.7228
_exptl_absorpt_correction_T_min 0.6193
_exptl_crystal_density_diffrn 1.551
_exptl_crystal_density_method 'not measured'
_exptl_crystal_F_000 4352
_exptl_crystal_size_max 0.58
_exptl_crystal_size_mid 0.45
_exptl_crystal_size_min 0.38
_refine_diff_density_max 1.484
_refine_diff_density_min -0.977
_refine_diff_density_rms 0.115
_refine_ls_extinction_method none
_refine_ls_goodness_of_fit_ref 1.192
_refine_ls_hydrogen_treatment mixed
_refine_ls_matrix_type full
_refine_ls_number_parameters 534
_refine_ls_number_reflns 8431
_refine_ls_number_restraints 0
_refine_ls_restrained_S_all 1.192
_refine_ls_R_factor_all 0.0810
_refine_ls_R_factor_gt 0.0686
_refine_ls_shift/su_max 0.001
_refine_ls_shift/su_mean 0.000
_refine_ls_structure_factor_coef Fsqd
_refine_ls_weighting_details 'calc w=1/[\s^2^(Fo^2^)+(0.0315P)^2^+161.2733P] where P=(Fo^2^+2Fc^2^)/3'
_refine_ls_weighting_scheme calc
_refine_ls_wR_factor_gt 0.1654
_refine_ls_wR_factor_ref 0.1693
_reflns_number_gt 6984
_reflns_number_total 8431
_reflns_threshold_expression >2sigma(I)
_cod_data_source_file om700647k-file002.cif
_cod_data_source_block bar5
_cod_database_code 4073821

loop_
_symmetry_equiv_pos_as_xyz
'x, y, z'
'-x, y, -z+1/2'
'x+1/2, y+1/2, z'
'-x+1/2, y+1/2, -z+1/2'
'-x, -y, -z'
'x, -y, z-1/2'
'-x+1/2, -y+1/2, -z'
'x+1/2, -y+1/2, z-1/2'

loop_
_atom_site_label
_atom_site_type_symbol
_atom_site_fract_x
_atom_site_fract_y
_atom_site_fract_z
_atom_site_U_iso_or_equiv
_atom_site_adp_type
_atom_site_occupancy
_atom_site_symmetry_multiplicity
_atom_site_calc_flag
_atom_site_refinement_flags
Ru Ru 0.136063(13) 0.78492(5) 0.43403(2) 0.02598(15) Uani 1 1 d .
Cl1 Cl 0.15892(4) 0.94121(17) 0.50072(6) 0.0339(4) Uani 1 1 d .
Cl2 Cl 0.11449(4) 0.59923(16) 0.38123(7) 0.0326(4) Uani 1 1 d .
P1 P 0.07972(4) 0.86901(16) 0.44910(6) 0.0246(3) Uani 1 1 d .
P2 P 0.14730(4) 0.90154(17) 0.35504(7) 0.0267(4) Uani 1 1 d .
N1 N 0.18765(14) 0.6854(6) 0.4430(2) 0.0322(13) Uani 1 1 d .
N8 N 0.13033(14) 0.6587(5) 0.5037(2) 0.0306(12) Uani 1 1 d .
H8 H 0.1436 0.7130 0.5321 0.037 Uiso 1 1 d R
C2 C 0.21962(18) 0.7290(7) 0.4260(3) 0.0364(16) Uani 1 1 d .
H21 H 0.2206 0.8082 0.4045 0.044 Uiso 1 1 calc R
C3 C 0.25116(18) 0.6617(8) 0.4389(3) 0.0402(17) Uani 1 1 d .
H31 H 0.2734 0.6950 0.4264 0.048 Uiso 1 1 calc R
C4 C 0.2503(2) 0.5473(8) 0.4698(3) 0.0426(18) Uani 1 1 d .
H41 H 0.2716 0.4982 0.4778 0.051 Uiso 1 1 calc R
C5 C 0.21828(19) 0.5061(8) 0.4885(3) 0.0392(17) Uani 1 1 d .
H51 H 0.2170 0.4287 0.5110 0.047 Uiso 1 1 calc R
C6 C 0.18756(18) 0.5764(7) 0.4751(3) 0.0323(15) Uani 1 1 d .
C7 C 0.15229(18) 0.5362(7) 0.4960(3) 0.0377(16) Uani 1 1 d .
H71 H 0.1555 0.4880 0.5306 0.045 Uiso 1 1 calc R
H72 H 0.1401 0.4747 0.4701 0.045 Uiso 1 1 calc R
C9 C 0.09413(18) 0.6254(7) 0.5233(3) 0.0340(15) Uani 1 1 d .
H91 H 0.0954 0.5487 0.5488 0.041 Uiso 1 1 calc R
H92 H 0.0781 0.6000 0.4928 0.041 Uiso 1 1 calc R
C10 C 0.08021(17) 0.7477(7) 0.5507(3) 0.0305(14) Uani 1 1 d .
C11 C 0.07681(19) 0.7479(8) 0.6065(3) 0.0410(18) Uani 1 1 d .
H111 H 0.0815 0.6674 0.6261 0.049 Uiso 1 1 calc R
C12 C 0.0668(2) 0.8626(9) 0.6337(3) 0.0459(19) Uani 1 1 d .
H121 H 0.0645 0.8607 0.6717 0.055 Uiso 1 1 calc R
C13 C 0.06014(19) 0.9800(8) 0.6057(3) 0.0415(17) Uani 1 1 d .
H113 H 0.0537 1.0598 0.6244 0.050 Uiso 1 1 calc R
C14 C 0.06292(17) 0.9816(7) 0.5502(3) 0.0305(14) Uani 1 1 d .
H141 H 0.0577 1.0625 0.5310 0.037 Uiso 1 1 calc R
C15 C 0.07318(16) 0.8668(7) 0.5220(2) 0.0269(13) Uani 1 1 d .
C16 C 0.04027(16) 0.7749(6) 0.4253(2) 0.0272(13) Uani 1 1 d .
C17 C 0.01313(18) 0.7356(7) 0.4595(3) 0.0364(16) Uani 1 1 d .
H171 H 0.0145 0.7581 0.4967 0.044 Uiso 1 1 calc R
C18 C -0.01603(19) 0.6631(8) 0.4394(3) 0.0439(18) Uani 1 1 d .
H181 H -0.0343 0.6356 0.4633 0.053 Uiso 1 1 calc R
C19 C -0.01908(19) 0.6310(8) 0.3869(3) 0.0412(17) Uani 1 1 d .
H191 H -0.0392 0.5810 0.3740 0.049 Uiso 1 1 calc R
C20 C 0.00758(18) 0.6717(7) 0.3515(3) 0.0344(15) Uani 1 1 d .
H201 H 0.0056 0.6505 0.3143 0.041 Uiso 1 1 calc R
C21 C 0.03685(17) 0.7430(6) 0.3711(3) 0.0305(14) Uani 1 1 d .
H211 H 0.0549 0.7707 0.3470 0.037 Uiso 1 1 calc R
C22 C 0.06772(17) 1.0438(6) 0.4328(2) 0.0278(14) Uani 1 1 d .
C23 C 0.09438(18) 1.1416(6) 0.4370(3) 0.0314(14) Uani 1 1 d .
H231 H 0.1178 1.1177 0.4491 0.038 Uiso 1 1 calc R
C24 C 0.0866(2) 1.2744(7) 0.4233(3) 0.0393(17) Uani 1 1 d .
H241 H 0.1049 1.3410 0.4255 0.047 Uiso 1 1 calc R
C25 C 0.0529(2) 1.3101(7) 0.4067(3) 0.0410(17) Uani 1 1 d .
H251 H 0.0479 1.4012 0.3975 0.049 Uiso 1 1 calc R
C26 C 0.02628(19) 1.2146(8) 0.4032(3) 0.0400(17) Uani 1 1 d .
H261 H 0.0028 1.2398 0.3919 0.048 Uiso 1 1 calc R
C27 C 0.03378(18) 1.0818(7) 0.4161(3) 0.0314(14) Uani 1 1 d .
H271 H 0.0153 1.0159 0.4134 0.038 Uiso 1 1 calc R
C28 C 0.10962(17) 0.9140(7) 0.3064(2) 0.0288(14) Uani 1 1 d .
C29 C 0.08376(17) 1.0163(7) 0.3087(2) 0.0303(14) Uani 1 1 d .
H291 H 0.0870 1.0891 0.3332 0.036 Uiso 1 1 calc R
C30 C 0.05372(18) 1.0126(8) 0.2761(3) 0.0369(16) Uani 1 1 d .
H301 H 0.0363 1.0822 0.2786 0.044 Uiso 1 1 calc R
C31 C 0.04849(19) 0.9091(8) 0.2395(3) 0.0380(17) Uani 1 1 d .
H311 H 0.0276 0.9070 0.2170 0.046 Uiso 1 1 calc R
C32 C 0.07413(18) 0.8080(8) 0.2360(3) 0.0368(16) Uani 1 1 d .
H321 H 0.0708 0.7362 0.2111 0.044 Uiso 1 1 calc R
C33 C 0.10434(18) 0.8115(7) 0.2686(2) 0.0326(15) Uani 1 1 d .
H331 H 0.1219 0.7428 0.2652 0.039 Uiso 1 1 calc R
C34 C 0.16586(17) 1.0729(6) 0.3587(3) 0.0294(14) Uani 1 1 d .
C35 C 0.15664(18) 1.1787(7) 0.3243(3) 0.0347(15) Uani 1 1 d .
H351 H 0.1389 1.1650 0.2969 0.042 Uiso 1 1 calc R
C36 C 0.17292(19) 1.3034(7) 0.3294(3) 0.0393(17) Uani 1 1 d .
H361 H 0.1661 1.3752 0.3061 0.047 Uiso 1 1 calc R
C37 C 0.1991(2) 1.3235(7) 0.3683(3) 0.0426(18) Uani 1 1 d .
H371 H 0.2104 1.4091 0.3718 0.051 Uiso 1 1 calc R
C38 C 0.2089(2) 1.2192(8) 0.4021(3) 0.0431(17) Uani 1 1 d .
H381 H 0.2271 1.2327 0.4287 0.052 Uiso 1 1 calc R
C39 C 0.19234(18) 1.0960(8) 0.3976(3) 0.0373(16) Uani 1 1 d .
H391 H 0.1991 1.0252 0.4215 0.045 Uiso 1 1 calc R
C40 C 0.18066(17) 0.8243(7) 0.3095(2) 0.0301(14) Uani 1 1 d .
C41 C 0.1981(2) 0.9022(8) 0.2717(3) 0.0414(17) Uani 1 1 d .
H411 H 0.1947 0.9972 0.2716 0.050 Uiso 1 1 calc R
C42 C 0.2204(2) 0.8444(9) 0.2341(3) 0.051(2) Uani 1 1 d .
H421 H 0.2317 0.8995 0.2082 0.061 Uiso 1 1 calc R
C43 C 0.2261(2) 0.7079(9) 0.2343(3) 0.048(2) Uani 1 1 d .
H431 H 0.2412 0.6674 0.2085 0.058 Uiso 1 1 calc R
C44 C 0.2094(2) 0.6307(8) 0.2724(3) 0.0432(18) Uani 1 1 d .
H441 H 0.2137 0.5361 0.2734 0.052 Uiso 1 1 calc R
C45 C 0.18686(18) 0.6871(7) 0.3093(3) 0.0358(16) Uani 1 1 d .
H451 H 0.1754 0.6311 0.3349 0.043 Uiso 1 1 calc R
Cl3 Cl 0.11677(7) 0.4648(3) 0.22127(10) 0.0660(6) Uani 1 1 d .
Cl4 Cl 0.04275(7) 0.4041(3) 0.24246(11) 0.0729(7) Uani 1 1 d .
C46 C 0.0846(3) 0.4314(11) 0.2704(4) 0.068(3) Uani 1 1 d .
H461 H 0.0920 0.3507 0.2913 0.081 Uiso 1 1 calc R
H462 H 0.0835 0.5087 0.2956 0.081 Uiso 1 1 calc R
Cl5 Cl 0.19077(8) 0.7801(3) 0.09278(12) 0.0633(10) Uani 0.794(6) 1 d P
Cl6 Cl 0.11591(9) 0.7132(3) 0.10035(16) 0.0805(13) Uani 0.794(6) 1 d P
C47 C 0.1484(3) 0.8307(12) 0.1088(4) 0.059(3) Uani 0.794(6) 1 d P
H471 H 0.1487 0.8601 0.1469 0.071 Uiso 0.794(6) 1 calc PR
H472 H 0.1421 0.9103 0.0864 0.071 Uiso 0.794(6) 1 calc PR
Cl7 Cl 0.16827(11) 0.1698(4) 0.15824(17) 0.0947(15) Uani 0.795(7) 1 d P
Cl8 Cl 0.19893(13) 0.4270(4) 0.13788(16) 0.0969(16) Uani 0.795(7) 1 d P
C48 C 0.1990(3) 0.2793(14) 0.1801(4) 0.067(3) Uani 0.795(7) 1 d P
H481 H 0.2230 0.2365 0.1798 0.081 Uiso 0.795(7) 1 calc PR
H482 H 0.1938 0.3056 0.2177 0.081 Uiso 0.795(7) 1 calc PR

loop_
_atom_site_aniso_label
_atom_site_aniso_U_11
_atom_site_aniso_U_22
_atom_site_aniso_U_33
_atom_site_aniso_U_23
_atom_site_aniso_U_13
_atom_site_aniso_U_12
Ru 0.0262(3) 0.0258(3) 0.0260(3) -0.0020(2) 0.00431(19) -0.0008(2)
Cl1 0.0307(8) 0.0383(9) 0.0327(8) -0.0095(7) 0.0023(6) -0.0014(7)
Cl2 0.0355(8) 0.0263(8) 0.0361(9) -0.0048(7) 0.0047(7) -0.0040(7)
P1 0.0282(8) 0.0227(8) 0.0232(8) 0.0001(6) 0.0056(6) -0.0008(6)
P2 0.0292(8) 0.0244(8) 0.0265(8) -0.0023(7) 0.0055(6) -0.0038(7)
N1 0.026(3) 0.035(3) 0.037(3) -0.008(3) 0.005(2) 0.001(2)
N8 0.028(3) 0.025(3) 0.039(3) 0.007(2) 0.004(2) 0.003(2)
C2 0.038(4) 0.034(4) 0.037(4) -0.008(3) 0.006(3) -0.007(3)
C3 0.026(3) 0.055(5) 0.040(4) -0.016(4) 0.007(3) -0.003(3)
C4 0.039(4) 0.044(4) 0.045(4) -0.010(4) -0.003(3) 0.009(3)
C5 0.041(4) 0.040(4) 0.036(4) -0.008(3) 0.003(3) 0.010(3)
C6 0.036(4) 0.032(4) 0.029(3) -0.003(3) 0.002(3) 0.005(3)
C7 0.036(4) 0.034(4) 0.043(4) 0.007(3) 0.003(3) 0.007(3)
C9 0.035(4) 0.031(4) 0.037(4) 0.013(3) 0.007(3) 0.003(3)
C10 0.027(3) 0.028(4) 0.036(4) 0.000(3) 0.008(3) -0.001(3)
C11 0.040(4) 0.049(5) 0.034(4) 0.013(3) 0.007(3) 0.000(3)
C12 0.050(4) 0.063(5) 0.025(4) 0.004(4) 0.012(3) 0.004(4)
C13 0.044(4) 0.052(5) 0.029(4) -0.004(3) 0.008(3) -0.002(4)
C14 0.032(3) 0.031(4) 0.028(3) 0.000(3) 0.006(3) -0.005(3)
C15 0.026(3) 0.030(3) 0.025(3) -0.001(3) 0.004(2) -0.001(3)
C16 0.029(3) 0.024(3) 0.029(3) -0.001(3) 0.006(2) 0.000(3)
C17 0.034(4) 0.043(4) 0.032(4) -0.001(3) 0.007(3) -0.007(3)
C18 0.037(4) 0.053(5) 0.042(4) 0.002(4) 0.013(3) -0.009(3)
C19 0.035(4) 0.040(4) 0.048(4) 0.000(3) -0.001(3) -0.009(3)
C20 0.041(4) 0.029(4) 0.034(4) -0.004(3) 0.001(3) -0.001(3)
C21 0.033(3) 0.026(3) 0.033(3) 0.001(3) 0.005(3) -0.001(3)
C22 0.034(3) 0.027(3) 0.022(3) 0.000(3) 0.009(3) -0.002(3)
C23 0.039(4) 0.024(3) 0.031(3) -0.003(3) 0.004(3) 0.000(3)
C24 0.052(4) 0.030(4) 0.036(4) -0.003(3) 0.006(3) -0.012(3)
C25 0.055(5) 0.025(4) 0.043(4) 0.001(3) 0.011(3) 0.006(3)
C26 0.038(4) 0.042(4) 0.041(4) 0.003(3) 0.010(3) 0.008(3)
C27 0.035(4) 0.026(3) 0.033(4) 0.004(3) 0.009(3) -0.002(3)
C28 0.034(3) 0.030(3) 0.023(3) 0.005(3) 0.006(3) -0.005(3)
C29 0.038(4) 0.029(3) 0.024(3) -0.003(3) 0.008(3) -0.007(3)
C30 0.038(4) 0.040(4) 0.033(4) 0.011(3) 0.011(3) 0.006(3)
C31 0.036(4) 0.056(5) 0.023(3) 0.003(3) 0.005(3) -0.006(3)
C32 0.043(4) 0.045(4) 0.024(3) -0.002(3) 0.006(3) -0.006(3)
C33 0.037(4) 0.039(4) 0.022(3) -0.001(3) 0.005(3) -0.005(3)
C34 0.033(3) 0.024(3) 0.031(3) 0.000(3) 0.008(3) -0.008(3)
C35 0.036(4) 0.030(4) 0.039(4) -0.002(3) 0.009(3) -0.005(3)
C36 0.046(4) 0.033(4) 0.039(4) 0.002(3) 0.012(3) -0.002(3)
C37 0.050(4) 0.031(4) 0.047(4) -0.010(3) 0.014(4) -0.015(3)
C38 0.044(4) 0.042(4) 0.044(4) -0.005(4) 0.005(3) -0.012(4)
C39 0.036(4) 0.040(4) 0.037(4) -0.004(3) 0.007(3) -0.007(3)
C40 0.031(3) 0.037(4) 0.023(3) -0.005(3) 0.008(3) -0.002(3)
C41 0.050(4) 0.033(4) 0.042(4) -0.002(3) 0.017(3) -0.002(3)
C42 0.057(5) 0.047(5) 0.050(5) -0.003(4) 0.032(4) -0.010(4)
C43 0.045(4) 0.050(5) 0.051(5) -0.015(4) 0.020(4) -0.002(4)
C44 0.050(4) 0.034(4) 0.046(4) -0.008(3) 0.011(3) 0.003(3)
C45 0.036(4) 0.033(4) 0.039(4) -0.001(3) 0.008(3) -0.005(3)
Cl3 0.0719(15) 0.0661(15) 0.0598(14) -0.0191(12) -0.0018(11) 0.0014(12)
Cl4 0.0666(15) 0.0801(18) 0.0719(16) -0.0151(14) -0.0065(12) 0.0054(13)
C46 0.081(7) 0.066(6) 0.054(5) -0.002(5) -0.013(5) -0.006(5)
Cl5 0.0602(17) 0.0587(18) 0.071(2) 0.0058(15) 0.0044(14) 0.0043(14)
Cl6 0.073(2) 0.0524(18) 0.117(3) -0.0305(19) 0.0339(19) -0.0126(16)
C47 0.078(8) 0.054(7) 0.045(6) 0.005(5) 0.009(5) -0.011(6)
Cl7 0.106(3) 0.080(3) 0.100(3) -0.029(2) 0.025(2) -0.024(2)
Cl8 0.157(4) 0.052(2) 0.082(3) -0.0011(17) 0.031(2) 0.010(2)
C48 0.066(7) 0.101(10) 0.035(5) -0.017(6) 0.001(5) -0.005(7)

loop_
_atom_type_symbol
_atom_type_description
_atom_type_scat_dispersion_real
_atom_type_scat_dispersion_imag
_atom_type_scat_source
C C 0.0033 0.0016 'International Tables Vol C Tables 4.2.6.8 and 6.1.1.4'
H H 0.0000 0.0000 'International Tables Vol C Tables 4.2.6.8 and 6.1.1.4'
Cl Cl 0.1484 0.1585 'International Tables Vol C Tables 4.2.6.8 and 6.1.1.4'
N N 0.0061 0.0033 'International Tables Vol C Tables 4.2.6.8 and 6.1.1.4'
P P 0.1023 0.0942 'International Tables Vol C Tables 4.2.6.8 and 6.1.1.4'
Ru Ru -1.2594 0.8363 'International Tables Vol C Tables 4.2.6.8 and 6.1.1.4'

loop_
_geom_angle_atom_site_label_1
_geom_angle_atom_site_label_2
_geom_angle_atom_site_label_3
_geom_angle
N8 Ru N1 75.7(2)
N8 Ru P1 88.65(14)
N1 Ru P1 163.76(15)
N8 Ru P2 172.90(15)
N1 Ru P2 98.08(16)
P1 Ru P2 97.79(6)
N8 Ru Cl2 87.53(16)
N1 Ru Cl2 89.80(15)
P1 Ru Cl2 93.90(6)
P2 Ru Cl2 89.04(6)
N8 Ru Cl1 81.91(16)
N1 Ru Cl1 85.33(15)
P1 Ru Cl1 88.24(6)
P2 Ru Cl1 101.19(6)
Cl2 Ru Cl1 169.18(6)
C15 P1 C16 101.2(3)
C15 P1 C22 101.2(3)
C16 P1 C22 102.6(3)
C15 P1 Ru 107.1(2)
C16 P1 Ru 119.7(2)
C22 P1 Ru 121.8(2)
C34 P2 C28 104.7(3)
C34 P2 C40 98.9(3)
C28 P2 C40 98.0(3)
C34 P2 Ru 119.5(2)
C28 P2 Ru 116.2(2)
C40 P2 Ru 116.2(2)
C2 N1 C6 117.1(6)
C2 N1 Ru 127.8(5)
C6 N1 Ru 114.6(4)
C7 N8 C9 111.7(5)
C7 N8 Ru 108.1(4)
C9 N8 Ru 119.9(4)
C7 N8 H8 105.1
C9 N8 H8 109.2
Ru N8 H8 101.4
N1 C2 C3 121.9(7)
N1 C2 H21 119.1
C3 C2 H21 119.1
C4 C3 C2 120.0(7)
C4 C3 H31 120.0
C2 C3 H31 120.0
C5 C4 C3 118.2(7)
C5 C4 H41 120.9
C3 C4 H41 120.9
C4 C5 C6 120.0(7)
C4 C5 H51 120.0
C6 C5 H51 120.0
N1 C6 C5 122.8(6)
N1 C6 C7 115.9(6)
C5 C6 C7 121.4(6)
C6 C7 N8 108.8(6)
C6 C7 H71 109.9
N8 C7 H71 109.9
C6 C7 H72 109.9
N8 C7 H72 109.9
H71 C7 H72 108.3
N8 C9 C10 107.2(5)
N8 C9 H91 110.3
C10 C9 H91 110.3
N8 C9 H92 110.3
C10 C9 H92 110.3
H91 C9 H92 108.5
C11 C10 C15 119.0(6)
C11 C10 C9 119.6(6)
C15 C10 C9 121.2(6)
C12 C11 C10 121.3(7)
C12 C11 H111 119.3
C10 C11 H111 119.3
C13 C12 C11 119.8(6)
C13 C12 H121 120.1
C11 C12 H121 120.1
C12 C13 C14 119.9(7)
C12 C13 H113 120.1
C14 C13 H113 120.1
C13 C14 C15 121.1(7)
C13 C14 H141 119.4
C15 C14 H141 119.4
C14 C15 C10 118.9(6)
C14 C15 P1 122.0(5)
C10 C15 P1 119.1(5)
C21 C16 C17 118.3(6)
C21 C16 P1 119.3(5)
C17 C16 P1 122.4(5)
C16 C17 C18 120.0(6)
C16 C17 H171 120.0
C18 C17 H171 120.0
C19 C18 C17 121.6(7)
C19 C18 H181 119.2
C17 C18 H181 119.2
C18 C19 C20 119.4(7)
C18 C19 H191 120.3
C20 C19 H191 120.3
C21 C20 C19 119.5(6)
C21 C20 H201 120.2
C19 C20 H201 120.2
C20 C21 C16 121.1(6)
C20 C21 H211 119.4
C16 C21 H211 119.4
C27 C22 C23 118.9(6)
C27 C22 P1 123.0(5)
C23 C22 P1 118.1(5)
C24 C23 C22 119.7(6)
C24 C23 H231 120.2
C22 C23 H231 120.2
C25 C24 C23 120.6(7)
C25 C24 H241 119.7
C23 C24 H241 119.7
C24 C25 C26 120.2(7)
C24 C25 H251 119.9
C26 C25 H251 119.9
C25 C26 C27 119.8(7)
C25 C26 H261 120.1
C27 C26 H261 120.1
C22 C27 C26 120.8(6)
C22 C27 H271 119.6
C26 C27 H271 119.6
C33 C28 C29 117.6(6)
C33 C28 P2 119.4(5)
C29 C28 P2 122.7(5)
C30 C29 C28 120.9(6)
C30 C29 H291 119.6
C28 C29 H291 119.6
C29 C30 C31 120.9(7)
C29 C30 H301 119.6
C31 C30 H301 119.6
C30 C31 C32 119.1(7)
C30 C31 H311 120.5
C32 C31 H311 120.5
C33 C32 C31 120.3(7)
C33 C32 H321 119.9
C31 C32 H321 119.9
C32 C33 C28 121.3(7)
C32 C33 H331 119.4
C28 C33 H331 119.4
C39 C34 C35 117.9(6)
C39 C34 P2 116.8(5)
C35 C34 P2 125.2(5)
C36 C35 C34 120.8(7)
C36 C35 H351 119.6
C34 C35 H351 119.6
C37 C36 C35 120.0(7)
C37 C36 H361 120.0
C35 C36 H361 120.0
C38 C37 C36 119.8(7)
C38 C37 H371 120.1
C36 C37 H371 120.1
C39 C38 C37 120.3(7)
C39 C38 H381 119.9
C37 C38 H381 119.9
C38 C39 C34 121.1(7)
C38 C39 H391 119.4
C34 C39 H391 119.4
C45 C40 C41 117.8(6)
C45 C40 P2 121.5(5)
C41 C40 P2 120.6(5)
C42 C41 C40 121.3(7)
C42 C41 H411 119.3
C40 C41 H411 119.3
C43 C42 C41 120.1(7)
C43 C42 H421 119.9
C41 C42 H421 119.9
C42 C43 C44 118.7(7)
C42 C43 H431 120.6
C44 C43 H431 120.6
C45 C44 C43 121.4(7)
C45 C44 H441 119.3
C43 C44 H441 119.3
C44 C45 C40 120.6(7)
C44 C45 H451 119.7
C40 C45 H451 119.7
Cl4 C46 Cl3 112.0(5)
Cl4 C46 H461 109.2
Cl3 C46 H461 109.2
Cl4 C46 H462 109.2
Cl3 C46 H462 109.2
H461 C46 H462 107.9
Cl6 C47 Cl5 115.6(7)
Cl6 C47 H471 108.4
Cl5 C47 H471 108.4
Cl6 C47 H472 108.4
Cl5 C47 H472 108.4
H471 C47 H472 107.4
Cl7 C48 Cl8 110.2(7)
Cl7 C48 H481 109.6
Cl8 C48 H481 109.6
Cl7 C48 H482 109.6
Cl8 C48 H482 109.6
H481 C48 H482 108.1

loop_
_geom_bond_atom_site_label_1
_geom_bond_atom_site_label_2
_geom_bond_distance
Ru N8 2.149(5)
Ru N1 2.170(5)
Ru P1 2.2969(16)
Ru P2 2.3207(17)
Ru Cl2 2.3911(16)
Ru Cl1 2.4128(17)
P1 C15 1.831(6)
P1 C16 1.832(6)
P1 C22 1.832(7)
P2 C34 1.835(6)
P2 C28 1.842(7)
P2 C40 1.860(6)
N1 C2 1.342(8)
N1 C6 1.343(9)
N8 C7 1.478(8)
N8 C9 1.480(8)
N8 H8 1.0109
C2 C3 1.385(10)
C2 H21 0.9500
C3 C4 1.370(11)
C3 H31 0.9500
C4 C5 1.351(10)
C4 H41 0.9500
C5 C6 1.377(9)
C5 H51 0.9500
C6 C7 1.477(9)
C7 H71 0.9900
C7 H72 0.9900
C9 C10 1.486(9)
C9 H91 0.9900
C9 H92 0.9900
C10 C11 1.393(9)
C10 C15 1.401(9)
C11 C12 1.377(11)
C11 H111 0.9500
C12 C13 1.376(11)
C12 H121 0.9500
C13 C14 1.382(9)
C13 H113 0.9500
C14 C15 1.394(9)
C14 H141 0.9500
C16 C21 1.387(9)
C16 C17 1.388(9)
C17 C18 1.389(10)
C17 H171 0.9500
C18 C19 1.346(10)
C18 H181 0.9500
C19 C20 1.397(10)
C19 H191 0.9500
C20 C21 1.382(9)
C20 H201 0.9500
C21 H211 0.9500
C22 C27 1.378(9)
C22 C23 1.392(9)
C23 C24 1.389(10)
C23 H231 0.9500
C24 C25 1.359(10)
C24 H241 0.9500
C25 C26 1.375(10)
C25 H251 0.9500
C26 C27 1.381(10)
C26 H261 0.9500
C27 H271 0.9500
C28 C33 1.396(9)
C28 C29 1.400(9)
C29 C30 1.373(9)
C29 H291 0.9500
C30 C31 1.382(10)
C30 H301 0.9500
C31 C32 1.388(10)
C31 H311 0.9500
C32 C33 1.376(9)
C32 H321 0.9500
C33 H331 0.9500
C34 C39 1.389(9)
C34 C35 1.393(10)
C35 C36 1.381(10)
C35 H351 0.9500
C36 C37 1.378(11)
C36 H361 0.9500
C37 C38 1.377(11)
C37 H371 0.9500
C38 C39 1.372(10)
C38 H381 0.9500
C39 H391 0.9500
C40 C45 1.379(10)
C40 C41 1.385(9)
C41 C42 1.384(10)
C41 H411 0.9500
C42 C43 1.368(12)
C42 H421 0.9500
C43 C44 1.374(11)
C43 H431 0.9500
C44 C45 1.372(10)
C44 H441 0.9500
C45 H451 0.9500
Cl3 C46 1.756(10)
Cl4 C46 1.719(10)
C46 H461 0.9900
C46 H462 0.9900
Cl5 C47 1.709(12)
Cl6 C47 1.692(12)
C47 H471 0.9900
C47 H472 0.9900
Cl7 C48 1.663(12)
Cl8 C48 1.801(14)
C48 H481 0.9900
C48 H482 0.9900
